data_2203866
loop_
_publ_author_name
'Li, Zong-Xiao'
'Zhang, Xin-Li'

_publ_section_title
'[<i>N,N</i>'-Bis(2-oxidonaphthylmethylidene)ethane-1,2-diamine-\k^4^<i>O,N,N</i>',<i>O</i>']copper(II)'
_journal_issue 7
_journal_name_full 'Acta Crystallographica Section E'
_journal_page_first m958
_journal_page_last m959
_journal_paper_doi 10.1107/S1600536804013972
_journal_volume 60
_journal_year 2004
_chemical_formula_iupac '[Cu (C24 H18 N2 O2)]'
_chemical_formula_moiety 'C24 H18 Cu N2 O2'
_chemical_formula_sum 'C24 H18 Cu N2 O2'
_chemical_formula_weight 429.94
_chemical_name_systematic
;
[N,N'-Bis(2-oxidonaphthylmethylidene)ethane-1,2-diamine-
\k^4^O,N,N',O']copper(II)
;
_space_group_IT_number 14
_symmetry_cell_setting monoclinic
_symmetry_space_group_name_Hall '-P 2ybc'
_symmetry_space_group_name_H-M 'P 1 21/c 1'
_atom_sites_solution_hydrogens geom
_atom_sites_solution_primary direct
_atom_sites_solution_secondary difmap
_audit_creation_method SHELXL-97
_cell_angle_alpha 90.00
_cell_angle_beta 99.99(3)
_cell_angle_gamma 90.00
_cell_formula_units_Z 4
_cell_length_a 17.644(4)
_cell_length_b 8.165(2)
_cell_length_c 12.922(3)
_cell_measurement_reflns_used 2872
_cell_measurement_temperature 293(2)
_cell_measurement_theta_max 25.237
_cell_measurement_theta_min 2.727
_cell_volume 1833.4(8)
_computing_cell_refinement 'SAINT (Siemens, 1996)'
_computing_data_collection 'SMART (Siemens, 1996)'
_computing_data_reduction SAINT
_computing_molecular_graphics 'SHELXTL (Sheldrick, 1997b)'
_computing_publication_material SHELXTL
_computing_structure_refinement 'SHELXL97 (Sheldrick, 1997a)'
_computing_structure_solution 'SHELXS97 (Sheldrick, 1997a)'
_diffrn_ambient_temperature 293(2)
_diffrn_measured_fraction_theta_full 0.986
_diffrn_measured_fraction_theta_max 0.986
_diffrn_measurement_device_type 'Siemens SMART CCD area-detector'
_diffrn_measurement_method '\f and \w'
_diffrn_radiation_monochromator graphite
_diffrn_radiation_source 'fine-focus sealed tube'
_diffrn_radiation_type MoK\a
_diffrn_radiation_wavelength 0.71073
_diffrn_reflns_av_R_equivalents 0.0382
_diffrn_reflns_av_sigmaI/netI 0.0602
_diffrn_reflns_limit_h_max 22
_diffrn_reflns_limit_h_min -22
_diffrn_reflns_limit_k_max 4
_diffrn_reflns_limit_k_min -10
_diffrn_reflns_limit_l_max 16
_diffrn_reflns_limit_l_min -15
_diffrn_reflns_number 8092
_diffrn_reflns_theta_full 26.49
_diffrn_reflns_theta_max 26.49
_diffrn_reflns_theta_min 2.34
_diffrn_standards_number 0
_exptl_absorpt_coefficient_mu 1.216
_exptl_absorpt_correction_T_max 0.888
_exptl_absorpt_correction_T_min 0.697
_exptl_absorpt_correction_type multi-scan
_exptl_absorpt_process_details '(SADABS; Sheldrick, 1996)'
_exptl_crystal_colour blue
_exptl_crystal_density_diffrn 1.558
_exptl_crystal_density_method 'not measured'
_exptl_crystal_description block
_exptl_crystal_F_000 884
_exptl_crystal_size_max 0.32
_exptl_crystal_size_mid 0.18
_exptl_crystal_size_min 0.10
_refine_diff_density_max 0.662
_refine_diff_density_min -0.430
_refine_ls_extinction_method none
_refine_ls_goodness_of_fit_ref 1.149
_refine_ls_hydrogen_treatment constr
_refine_ls_matrix_type full
_refine_ls_number_parameters 262
_refine_ls_number_reflns 3743
_refine_ls_number_restraints 0
_refine_ls_restrained_S_all 1.149
_refine_ls_R_factor_all 0.0860
_refine_ls_R_factor_gt 0.0673
_refine_ls_shift/su_max 0.000
_refine_ls_shift/su_mean 0.000
_refine_ls_structure_factor_coef Fsqd
_refine_ls_weighting_details 'calc w = 1/[\s^2^(Fo^2^)+(0.0679P)^2^] where P = (Fo^2^+2Fc^2^)/3'
_refine_ls_weighting_scheme calc
_refine_ls_wR_factor_gt 0.1450
_refine_ls_wR_factor_ref 0.1546
_reflns_number_gt 3007
_reflns_number_total 3743
_reflns_threshold_expression I>2\s(I)
_cod_data_source_file cf6354.cif
_cod_data_source_block I
_cod_original_cell_volume 1833.4(7)
_cod_original_sg_symbol_H-M 'P 21/c'
_cod_database_code 2203866
_cod_database_fobs_code 2203866

loop_
_symmetry_equiv_pos_as_xyz
'x, y, z'
'-x, y+1/2, -z+1/2'
'-x, -y, -z'
'x, -y-1/2, z-1/2'

loop_
_atom_site_label
_atom_site_fract_x
_atom_site_fract_y
_atom_site_fract_z
_atom_site_U_iso_or_equiv
_atom_site_adp_type
_atom_site_calc_flag
_atom_site_refinement_flags
_atom_site_occupancy
_atom_site_type_symbol
Cu1 0.47705(3) 0.16521(7) 0.42705(4) 0.0321(2) Uani d . 1 Cu
O1 0.40298(15) 0.0795(4) 0.3231(2) 0.0335(7) Uani d . 1 O
O2 0.54855(15) 0.0665(4) 0.3587(2) 0.0328(7) Uani d . 1 O
N1 0.4064(2) 0.2687(4) 0.4935(2) 0.0317(8) Uani d . 1 N
N2 0.55048(19) 0.2402(4) 0.5342(2) 0.0297(8) Uani d . 1 N
C1 0.2898(2) 0.1832(5) 0.3788(3) 0.0324(10) Uani d . 1 C
C2 0.3287(2) 0.0885(5) 0.3142(3) 0.0332(10) Uani d . 1 C
C3 0.2847(3) -0.0028(6) 0.2298(3) 0.0403(11) Uani d . 1 C
H3 0.3111 -0.0726 0.1879 0.080 Uiso d R 1 H
C4 0.2072(3) 0.0064(6) 0.2104(4) 0.0452(12) Uani d . 1 C
H4 0.1790 -0.0548 0.1528 0.080 Uiso d R 1 H
C5 0.0842(3) 0.1174(7) 0.2471(5) 0.0598(15) Uani d . 1 C
H5 0.0571 0.0568 0.1885 0.080 Uiso d R 1 H
C6 0.0453(3) 0.2118(8) 0.3053(5) 0.0679(17) Uani d . 1 C
H6 -0.0097 0.2210 0.2876 0.080 Uiso d R 1 H
C7 0.0844(3) 0.2939(7) 0.3915(5) 0.0633(16) Uani d . 1 C
H7 0.0563 0.3603 0.4331 0.080 Uiso d R 1 H
C8 0.1629(3) 0.2849(7) 0.4180(4) 0.0508(13) Uani d . 1 C
H8 0.1892 0.3424 0.4786 0.080 Uiso d R 1 H
C9 0.1660(3) 0.1046(6) 0.2712(4) 0.0436(12) Uani d . 1 C
C10 0.2056(3) 0.1918(6) 0.3575(3) 0.0380(11) Uani d . 1 C
C11 0.3320(2) 0.2667(5) 0.4666(3) 0.0357(10) Uani d . 1 C
H11 0.3030 0.3265 0.5105 0.080 Uiso d R 1 H
C12 0.4403(2) 0.3655(6) 0.5860(3) 0.0384(11) Uani d . 1 C
H12A 0.4081 0.3608 0.6386 0.080 Uiso d R 1 H
H12B 0.4454 0.4778 0.5662 0.080 Uiso d R 1 H
C13 0.5189(2) 0.2955(6) 0.6267(3) 0.0376(11) Uani d . 1 C
H13A 0.5521 0.3758 0.6654 0.080 Uiso d R 1 H
H13B 0.5141 0.2046 0.6723 0.080 Uiso d R 1 H
C14 0.6242(2) 0.2358(5) 0.5407(3) 0.0333(10) Uani d . 1 C
H14 0.6547 0.2836 0.6020 0.080 Uiso d R 1 H
C15 0.6639(2) 0.1673(5) 0.4650(3) 0.0313(9) Uani d . 1 C
C16 0.6231(2) 0.0772(5) 0.3806(3) 0.0320(10) Uani d . 1 C
C17 0.6648(3) -0.0127(5) 0.3144(3) 0.0397(11) Uani d . 1 C
H17 0.6367 -0.0752 0.2574 0.080 Uiso d R 1 H
C18 0.7425(3) -0.0113(6) 0.3301(4) 0.0455(12) Uani d . 1 C
H18 0.7691 -0.0747 0.2850 0.080 Uiso d R 1 H
C19 0.8677(3) 0.0827(7) 0.4291(5) 0.0581(14) Uani d . 1 C
H19 0.8938 0.0193 0.3835 0.080 Uiso d R 1 H
C20 0.9083(3) 0.1705(8) 0.5077(5) 0.0697(18) Uani d . 1 C
H20 0.9635 0.1693 0.5183 0.080 Uiso d R 1 H
C21 0.8713(3) 0.2625(8) 0.5726(5) 0.0607(15) Uani d . 1 C
H21 0.9013 0.3249 0.6281 0.080 Uiso d R 1 H
C22 0.7925(3) 0.2665(7) 0.5596(4) 0.0498(13) Uani d . 1 C
H22 0.7675 0.3326 0.6051 0.080 Uiso d R 1 H
C23 0.7474(2) 0.1728(6) 0.4796(3) 0.0376(10) Uani d . 1 C
C24 0.7859(3) 0.0819(6) 0.4126(4) 0.0435(11) Uani d . 1 C

loop_
_atom_site_aniso_label
_atom_site_aniso_U_11
_atom_site_aniso_U_22
_atom_site_aniso_U_33
_atom_site_aniso_U_12
_atom_site_aniso_U_13
_atom_site_aniso_U_23
Cu1 0.0333(3) 0.0369(3) 0.0261(3) 0.0005(2) 0.0049(2) 0.0000(2)
O1 0.0303(16) 0.0445(18) 0.0259(14) -0.0014(14) 0.0057(12) -0.0058(13)
O2 0.0307(15) 0.0394(17) 0.0281(14) -0.0012(13) 0.0041(12) -0.0038(13)
N1 0.038(2) 0.032(2) 0.0260(17) 0.0012(16) 0.0093(16) 0.0018(15)
N2 0.0339(19) 0.032(2) 0.0229(16) -0.0028(16) 0.0046(15) -0.0013(15)
C1 0.030(2) 0.035(2) 0.032(2) 0.0025(19) 0.0042(18) 0.0063(19)
C2 0.034(2) 0.035(2) 0.030(2) 0.000(2) 0.0033(19) 0.0076(19)
C3 0.046(3) 0.040(3) 0.035(2) -0.006(2) 0.007(2) -0.002(2)
C4 0.041(3) 0.049(3) 0.042(3) -0.010(2) -0.001(2) 0.001(2)
C5 0.039(3) 0.067(4) 0.069(4) -0.006(3) -0.004(3) 0.000(3)
C6 0.028(3) 0.078(4) 0.096(5) 0.002(3) 0.006(3) 0.002(4)
C7 0.036(3) 0.072(4) 0.084(4) 0.013(3) 0.016(3) 0.002(3)
C8 0.035(3) 0.057(3) 0.062(3) 0.002(2) 0.011(2) 0.003(3)
C9 0.033(2) 0.048(3) 0.048(3) -0.005(2) 0.003(2) 0.007(2)
C10 0.037(2) 0.038(3) 0.039(2) 0.002(2) 0.007(2) 0.011(2)
C11 0.035(2) 0.041(3) 0.033(2) 0.008(2) 0.010(2) 0.007(2)
C12 0.041(3) 0.043(3) 0.031(2) 0.003(2) 0.008(2) -0.007(2)
C13 0.044(3) 0.042(3) 0.026(2) -0.003(2) 0.0063(19) -0.011(2)
C14 0.036(2) 0.031(2) 0.031(2) -0.0038(19) 0.0006(19) 0.0049(19)
C15 0.034(2) 0.030(2) 0.030(2) -0.0006(19) 0.0048(18) 0.0054(19)
C16 0.031(2) 0.034(2) 0.033(2) 0.006(2) 0.0089(18) 0.0105(19)
C17 0.043(3) 0.039(3) 0.037(2) 0.006(2) 0.008(2) -0.001(2)
C18 0.042(3) 0.045(3) 0.052(3) 0.008(2) 0.013(2) 0.000(2)
C19 0.036(3) 0.067(4) 0.073(4) 0.009(3) 0.014(3) 0.014(3)
C20 0.032(3) 0.080(5) 0.093(5) -0.009(3) 0.000(3) 0.017(4)
C21 0.041(3) 0.071(4) 0.066(4) -0.009(3) -0.002(3) 0.003(3)
C22 0.041(3) 0.054(3) 0.052(3) -0.003(2) 0.000(2) 0.007(3)
C23 0.035(2) 0.038(3) 0.038(2) -0.002(2) 0.001(2) 0.007(2)
C24 0.037(3) 0.043(3) 0.052(3) 0.002(2) 0.012(2) 0.010(2)

loop_
_atom_type_symbol
_atom_type_description
_atom_type_scat_dispersion_real
_atom_type_scat_dispersion_imag
_atom_type_scat_source
C C 0.0033 0.0016 'International Tables Vol C Tables 4.2.6.8 and 6.1.1.4'
H H 0.0000 0.0000 'International Tables Vol C Tables 4.2.6.8 and 6.1.1.4'
N N 0.0061 0.0033 'International Tables Vol C Tables 4.2.6.8 and 6.1.1.4'
O O 0.0106 0.0060 'International Tables Vol C Tables 4.2.6.8 and 6.1.1.4'
Cu Cu 0.3201 1.2651 'International Tables Vol C Tables 4.2.6.8 and 6.1.1.4'

loop_
_geom_angle_atom_site_label_1
_geom_angle_atom_site_label_2
_geom_angle_atom_site_label_3
_geom_angle
_geom_angle_publ_flag
N2 Cu1 N1 86.61(15) yes
N2 Cu1 O1 176.97(14) yes
N1 Cu1 O1 93.60(14) yes
N2 Cu1 O2 93.18(14) yes
N1 Cu1 O2 178.47(14) yes
O1 Cu1 O2 86.69(12) yes
C2 O1 Cu1 128.3(3) ?
C16 O2 Cu1 128.0(3) ?
C11 N1 C12 118.2(4) ?
C11 N1 Cu1 127.3(3) ?
C12 N1 Cu1 114.5(3) ?
C14 N2 C13 118.3(3) ?
C14 N2 Cu1 127.8(3) ?
C13 N2 Cu1 113.5(3) ?
C2 C1 C11 119.8(4) ?
C2 C1 C10 120.0(4) ?
C11 C1 C10 120.1(4) ?
O1 C2 C1 124.8(4) ?
O1 C2 C3 116.3(4) ?
C1 C2 C3 118.9(4) ?
C4 C3 C2 120.7(4) ?
C4 C3 H3 120.3 ?
C2 C3 H3 119.0 ?
C3 C4 C9 122.2(4) ?
C3 C4 H4 119.1 ?
C9 C4 H4 118.7 ?
C6 C5 C9 121.1(5) ?
C6 C5 H5 120.2 ?
C9 C5 H5 118.7 ?
C5 C6 C7 119.8(5) ?
C5 C6 H6 120.3 ?
C7 C6 H6 119.9 ?
C8 C7 C6 121.3(5) ?
C8 C7 H7 119.2 ?
C6 C7 H7 119.5 ?
C7 C8 C10 120.5(5) ?
C7 C8 H8 120.2 ?
C10 C8 H8 119.3 ?
C10 C9 C4 119.8(4) ?
C10 C9 C5 118.8(5) ?
C4 C9 C5 121.3(5) ?
C8 C10 C9 118.4(4) ?
C8 C10 C1 123.2(4) ?
C9 C10 C1 118.3(4) ?
N1 C11 C1 125.9(4) ?
N1 C11 H11 117.0 ?
C1 C11 H11 117.2 ?
N1 C12 C13 107.4(3) ?
N1 C12 H12A 110.3 ?
C13 C12 H12A 111.1 ?
N1 C12 H12B 109.9 ?
C13 C12 H12B 109.4 ?
H12A C12 H12B 108.7 ?
N2 C13 C12 106.7(3) ?
N2 C13 H13A 110.5 ?
C12 C13 H13A 111.3 ?
N2 C13 H13B 110.3 ?
C12 C13 H13B 109.4 ?
H13A C13 H13B 108.7 ?
N2 C14 C15 125.6(4) ?
N2 C14 H14 117.2 ?
C15 C14 H14 117.2 ?
C16 C15 C14 119.7(4) ?
C16 C15 C23 119.2(4) ?
C14 C15 C23 120.7(4) ?
O2 C16 C15 124.6(4) ?
O2 C16 C17 116.3(4) ?
C15 C16 C17 119.1(4) ?
C18 C17 C16 121.4(4) ?
C18 C17 H17 119.6 ?
C16 C17 H17 119.0 ?
C17 C18 C24 121.2(4) ?
C17 C18 H18 119.6 ?
C24 C18 H18 119.2 ?
C20 C19 C24 120.6(5) ?
C20 C19 H19 120.1 ?
C24 C19 H19 119.2 ?
C19 C20 C21 120.4(5) ?
C19 C20 H20 119.8 ?
C21 C20 H20 119.8 ?
C22 C21 C20 121.2(5) ?
C22 C21 H21 119.6 ?
C20 C21 H21 119.2 ?
C21 C22 C23 120.4(5) ?
C21 C22 H22 120.2 ?
C23 C22 H22 119.4 ?
C24 C23 C22 117.8(4) ?
C24 C23 C15 119.5(4) ?
C22 C23 C15 122.7(4) ?
C23 C24 C18 119.4(4) ?
C23 C24 C19 119.5(5) ?
C18 C24 C19 121.1(5) ?

loop_
_geom_bond_atom_site_label_1
_geom_bond_atom_site_label_2
_geom_bond_distance
_geom_bond_publ_flag
Cu1 N2 1.830(3) yes
Cu1 N1 1.837(3) yes
Cu1 O1 1.842(3) yes
Cu1 O2 1.846(3) yes
O1 C2 1.298(5) ?
O2 C16 1.299(4) ?
N1 C11 1.299(5) ?
N1 C12 1.470(5) ?
N2 C14 1.290(5) ?
N2 C13 1.474(5) ?
C1 C2 1.402(6) ?
C1 C11 1.419(6) ?
C1 C10 1.464(6) ?
C2 C3 1.434(6) ?
C3 C4 1.349(6) ?
C3 H3 0.960 ?
C4 C9 1.409(7) ?
C4 H4 0.960 ?
C5 C6 1.345(8) ?
C5 C9 1.426(6) ?
C5 H5 0.960 ?
C6 C7 1.379(8) ?
C6 H6 0.960 ?
C7 C8 1.369(6) ?
C7 H7 0.960 ?
C8 C10 1.401(6) ?
C8 H8 0.960 ?
C9 C10 1.404(6) ?
C11 H11 0.960 ?
C12 C13 1.508(6) ?
C12 H12A 0.960 ?
C12 H12B 0.960 ?
C13 H13A 0.960 ?
C13 H13B 0.960 ?
C14 C15 1.413(6) ?
C14 H14 0.960 ?
C15 C16 1.406(6) ?
C15 C23 1.453(6) ?
C16 C17 1.425(6) ?
C17 C18 1.351(6) ?
C17 H17 0.960 ?
C18 C24 1.421(6) ?
C18 H18 0.960 ?
C19 C20 1.343(8) ?
C19 C24 1.422(6) ?
C19 H19 0.960 ?
C20 C21 1.373(8) ?
C20 H20 0.960 ?
C21 C22 1.371(6) ?
C21 H21 0.960 ?
C22 C23 1.415(6) ?
C22 H22 0.960 ?
C23 C24 1.402(6) ?

loop_
_geom_torsion_atom_site_label_1
_geom_torsion_atom_site_label_2
_geom_torsion_atom_site_label_3
_geom_torsion_atom_site_label_4
_geom_torsion
N1 Cu1 O1 C2 -4.4(4)
O2 Cu1 O1 C2 177.1(4)
N2 Cu1 O2 C16 -8.1(3)
O1 Cu1 O2 C16 174.9(3)
N2 Cu1 N1 C11 -176.0(4)
O1 Cu1 N1 C11 1.0(4)
N2 Cu1 N1 C12 5.1(3)
O1 Cu1 N1 C12 -177.9(3)
N1 Cu1 N2 C14 -170.4(4)
O2 Cu1 N2 C14 8.1(4)
N1 Cu1 N2 C13 16.4(3)
O2 Cu1 N2 C13 -165.1(3)
Cu1 O1 C2 C1 7.3(6)
Cu1 O1 C2 C3 -174.5(3)
C11 C1 C2 O1 -5.6(6)
C10 C1 C2 O1 176.2(4)
C11 C1 C2 C3 176.2(4)
C10 C1 C2 C3 -1.9(6)
O1 C2 C3 C4 -176.1(4)
C1 C2 C3 C4 2.3(6)
C2 C3 C4 C9 -0.1(7)
C9 C5 C6 C7 -1.9(9)
C5 C6 C7 C8 1.6(9)
C6 C7 C8 C10 0.3(9)
C3 C4 C9 C10 -2.5(7)
C3 C4 C9 C5 177.7(5)
C6 C5 C9 C10 0.4(8)
C6 C5 C9 C4 -179.8(5)
C7 C8 C10 C9 -1.9(7)
C7 C8 C10 C1 177.1(5)
C4 C9 C10 C8 -178.3(4)
C5 C9 C10 C8 1.5(7)
C4 C9 C10 C1 2.7(7)
C5 C9 C10 C1 -177.5(4)
C2 C1 C10 C8 -179.4(4)
C11 C1 C10 C8 2.4(6)
C2 C1 C10 C9 -0.5(6)
C11 C1 C10 C9 -178.7(4)
C12 N1 C11 C1 178.6(4)
Cu1 N1 C11 C1 -0.3(6)
C2 C1 C11 N1 2.0(7)
C10 C1 C11 N1 -179.8(4)
C11 N1 C12 C13 156.8(4)
Cu1 N1 C12 C13 -24.1(4)
C14 N2 C13 C12 153.3(4)
Cu1 N2 C13 C12 -32.7(4)
N1 C12 C13 N2 34.6(5)
C13 N2 C14 C15 171.6(4)
Cu1 N2 C14 C15 -1.4(6)
N2 C14 C15 C16 -8.5(6)
N2 C14 C15 C23 178.6(4)
Cu1 O2 C16 C15 1.3(6)
Cu1 O2 C16 C17 180.0(3)
C14 C15 C16 O2 8.5(6)
C23 C15 C16 O2 -178.5(4)
C14 C15 C16 C17 -170.2(4)
C23 C15 C16 C17 2.8(6)
O2 C16 C17 C18 -179.7(4)
C15 C16 C17 C18 -0.9(6)
C16 C17 C18 C24 -0.9(7)
C24 C19 C20 C21 -0.8(9)
C19 C20 C21 C22 0.5(9)
C20 C21 C22 C23 1.1(8)
C21 C22 C23 C24 -2.4(7)
C21 C22 C23 C15 177.5(5)
C16 C15 C23 C24 -3.0(6)
C14 C15 C23 C24 169.9(4)
C16 C15 C23 C22 177.1(4)
C14 C15 C23 C22 -10.0(6)
C22 C23 C24 C18 -178.8(4)
C15 C23 C24 C18 1.3(7)
C22 C23 C24 C19 2.1(7)
C15 C23 C24 C19 -177.8(4)
C17 C18 C24 C23 0.7(7)
C17 C18 C24 C19 179.8(5)
C20 C19 C24 C23 -0.5(8)
C20 C19 C24 C18 -179.6(5)
